data_7043945
loop_
_publ_author_name
'Mahapatra, Prithwish'
'Ghosh, Soumavo'
'Koizumi, Naoki'
'Kanetomo, Takuya'
'Ishida, Takayuki'
'Drew, Michael G.B'
'Ghosh, Ashutosh'

_publ_section_title
;
 Structural Variations in (CuL)2Ln Complexes of a Series of Lanthanide
 Ions with Salen-Type Unsymmetrical Schiff Base(H2L): The Dy and Tb
 Derivatives as Potential Single-Molecule Magnets
;
_journal_name_full 'Dalton Trans.'
_journal_paper_doi 10.1039/C7DT02061A
_journal_year 2017
_chemical_formula_sum 'C38 H39 Cu2 Ho N8 O13'
_chemical_formula_weight 1107.78
_space_group_crystal_system monoclinic
_space_group_IT_number 15
_space_group_name_Hall '-C 2yc'
_space_group_name_H-M_alt 'C 1 2/c 1'
_symmetry_space_group_name_Hall '-C 2yc'
_symmetry_space_group_name_H-M 'C 1 2/c 1'
_atom_sites_solution_hydrogens geom
_audit_creation_method SHELXL-2016/6
_audit_update_record
;
2017-07-31 deposited with the CCDC.
2017-08-10 downloaded from the CCDC.
;
_cell_angle_alpha 90
_cell_angle_beta 100.891(5)
_cell_angle_gamma 90
_cell_formula_units_Z 4
_cell_length_a 20.342(5)
_cell_length_b 10.374(5)
_cell_length_c 19.448(5)
_cell_measurement_reflns_used 16606
_cell_measurement_temperature 293(2)
_cell_measurement_theta_max 24.000
_cell_measurement_theta_min 2.039
_cell_volume 4030(2)
_computing_cell_refinement 'Bruker SMART'
_computing_data_collection 'Bruker SMART'
_computing_data_reduction 'Bruker SAINT'
_computing_molecular_graphics 'Olex2 (Dolomanov et al., 2009)'
_computing_publication_material 'Olex2 (Dolomanov et al., 2009)'
_computing_structure_refinement 'SHELXL-2016/6 (Sheldrick, 2016)'
_computing_structure_solution 'ShelXT (Sheldrick, 2015)'
_diffrn_ambient_temperature 293(2)
_diffrn_measured_fraction_theta_full 0.954
_diffrn_measured_fraction_theta_max 0.954
_diffrn_measurement_device_type 'CCD area detector'
_diffrn_measurement_method 'phi and omega scans'
_diffrn_radiation_type MoK\a
_diffrn_radiation_wavelength 0.71073
_diffrn_reflns_av_R_equivalents 0.0334
_diffrn_reflns_av_unetI/netI 0.0244
_diffrn_reflns_Laue_measured_fraction_full 0.954
_diffrn_reflns_Laue_measured_fraction_max 0.954
_diffrn_reflns_limit_h_max 23
_diffrn_reflns_limit_h_min -23
_diffrn_reflns_limit_k_max 11
_diffrn_reflns_limit_k_min -10
_diffrn_reflns_limit_l_max 19
_diffrn_reflns_limit_l_min -21
_diffrn_reflns_number 16606
_diffrn_reflns_point_group_measured_fraction_full 0.954
_diffrn_reflns_point_group_measured_fraction_max 0.954
_diffrn_reflns_theta_full 24.000
_diffrn_reflns_theta_max 24.000
_diffrn_reflns_theta_min 2.039
_exptl_absorpt_coefficient_mu 3.067
_exptl_absorpt_correction_T_max 0.918
_exptl_absorpt_correction_T_min 0.879
_exptl_absorpt_correction_type empirical
_exptl_crystal_colour green
_exptl_crystal_density_diffrn 1.826
_exptl_crystal_description prismatic
_exptl_crystal_F_000 2208
_exptl_crystal_size_max 0.042
_exptl_crystal_size_mid 0.035
_exptl_crystal_size_min 0.028
_refine_diff_density_max 0.879
_refine_diff_density_min -0.511
_refine_diff_density_rms 0.102
_refine_ls_extinction_method none
_refine_ls_goodness_of_fit_ref 1.113
_refine_ls_hydrogen_treatment constr
_refine_ls_matrix_type full
_refine_ls_number_parameters 327
_refine_ls_number_reflns 3010
_refine_ls_number_restraints 1
_refine_ls_restrained_S_all 1.112
_refine_ls_R_factor_all 0.0621
_refine_ls_R_factor_gt 0.0480
_refine_ls_shift/su_max 0.000
_refine_ls_shift/su_mean 0.000
_refine_ls_structure_factor_coef Fsqd
_refine_ls_weighting_details 'w=1/[\s^2^(Fo^2^)+(0.0470P)^2^+39.7645P] where P=(Fo^2^+2Fc^2^)/3'
_refine_ls_weighting_scheme calc
_refine_ls_wR_factor_gt 0.1132
_refine_ls_wR_factor_ref 0.1258
_reflns_Friedel_coverage 0.000
_reflns_number_gt 2474
_reflns_number_total 3010
_reflns_threshold_expression 'I > 2\s(I)'
_cod_data_source_file c7dt02061a2.cif
_cod_data_source_block 4
_cod_database_code 7043945
_shelx_shelxl_version_number 2016/6
_shelx_space_group_comment
;
The symmetry employed for this shelxl refinement is uniquely defined
by the following loop, which should always be used as a source of
symmetry information in preference to the above space-group names.
They are only intended as comments.
;

loop_
_space_group_symop_operation_xyz
'x, y, z'
'-x, y, -z+1/2'
'x+1/2, y+1/2, z'
'-x+1/2, y+1/2, -z+1/2'
'-x, -y, -z'
'x, -y, z-1/2'
'-x+1/2, -y+1/2, -z'
'x+1/2, -y+1/2, z-1/2'

loop_
_atom_site_label
_atom_site_type_symbol
_atom_site_fract_x
_atom_site_fract_y
_atom_site_fract_z
_atom_site_U_iso_or_equiv
_atom_site_adp_type
_atom_site_occupancy
_atom_site_site_symmetry_order
_atom_site_calc_flag
_atom_site_refinement_flags_posn
_atom_site_refinement_flags_adp
_atom_site_refinement_flags_occupancy
_atom_site_disorder_assembly
_atom_site_disorder_group
Cu1 Cu 0.99165(4) 0.43965(9) 0.35109(5) 0.0496(3) Uani 1 1 d . . . . .
Ho1 Ho 1.01176(5) 0.18861(6) 0.26536(5) 0.0384(3) Uani 0.5 1 d . . P . .
N1 N 0.9041(3) 0.5018(6) 0.3706(3) 0.0531(16) Uani 1 1 d . . . . .
N2 N 1.0371(3) 0.6019(6) 0.3678(4) 0.0639(18) Uani 1 1 d . . . . .
N4 N 0.9024(4) -0.0110(8) 0.2068(4) 0.068(2) Uani 1 1 d . . . . .
O1 O 0.9560(2) 0.2670(4) 0.3413(2) 0.0449(11) Uani 1 1 d . . . . .
O2 O 1.0590(2) 0.3729(6) 0.2983(3) 0.0570(14) Uani 1 1 d . . . . .
O3A O 0.9454(7) 0.0541(13) 0.1697(6) 0.067(3) Uani 0.5 1 d . . P A 1
O3B O 0.9568(5) -0.0327(13) 0.1937(8) 0.069(3) Uani 0.5 1 d . . P A 2
O4 O 0.8608(3) -0.0930(8) 0.1867(4) 0.096(2) Uani 1 1 d . . . . .
O5 O 0.9022(4) 0.0551(6) 0.2575(4) 0.090(2) Uani 1 1 d . . . . .
C1 C 0.9264(3) 0.2220(7) 0.3919(4) 0.0444(17) Uani 1 1 d . . . . .
C2 C 0.9398(4) 0.0961(8) 0.4158(4) 0.056(2) Uani 1 1 d . . . . .
H2 H 0.969537 0.045524 0.396556 0.067 Uiso 1 1 calc R U . . .
C3 C 0.9092(4) 0.0456(9) 0.4679(5) 0.071(2) Uani 1 1 d . . . . .
H3 H 0.919649 -0.037399 0.484506 0.085 Uiso 1 1 calc R U . . .
C4 C 0.8638(5) 0.1177(12) 0.4949(5) 0.082(3) Uani 1 1 d . . . . .
H4 H 0.842902 0.082992 0.529343 0.099 Uiso 1 1 calc R U . . .
C5 C 0.8489(4) 0.2412(12) 0.4714(5) 0.075(3) Uani 1 1 d . . . . .
H5 H 0.817893 0.289000 0.490227 0.090 Uiso 1 1 calc R U . . .
C6 C 0.8795(3) 0.2968(8) 0.4196(4) 0.0515(19) Uani 1 1 d . . . . .
C7 C 0.8625(4) 0.4297(8) 0.3968(4) 0.059(2) Uani 1 1 d . . . . .
C8 C 0.7937(4) 0.4783(10) 0.4025(6) 0.093(3) Uani 1 1 d . . . . .
H8A H 0.774906 0.525059 0.360780 0.140 Uiso 1 1 calc R U . . .
H8B H 0.797140 0.534214 0.442325 0.140 Uiso 1 1 calc R U . . .
H8C H 0.765350 0.406514 0.407909 0.140 Uiso 1 1 calc R U . . .
C9 C 0.8812(5) 0.6330(9) 0.3506(6) 0.082(3) Uani 1 1 d . . . . .
H9A H 0.860526 0.668657 0.387436 0.099 Uiso 1 1 calc R U . . .
H9B H 0.847062 0.628250 0.308495 0.099 Uiso 1 1 calc R U . . .
C10 C 0.9350(5) 0.7234(9) 0.3376(6) 0.091(3) Uani 1 1 d . . . . .
H10A H 0.944039 0.706855 0.291175 0.109 Uiso 1 1 calc R U . . .
H10B H 0.918406 0.811046 0.338017 0.109 Uiso 1 1 calc R U . . .
C11 C 0.9993(5) 0.7138(8) 0.3894(6) 0.077(3) Uani 1 1 d . . . . .
H11A H 1.025078 0.792463 0.389334 0.093 Uiso 1 1 calc R U . . .
H11B H 0.990485 0.700215 0.436109 0.093 Uiso 1 1 calc R U . . .
C12 C 1.0978(4) 0.6213(10) 0.3619(5) 0.070(2) Uani 1 1 d . . . . .
H12 H 1.114866 0.702822 0.374775 0.084 Uiso 1 1 calc R U . . .
C13 C 1.1430(4) 0.5332(10) 0.3379(5) 0.068(3) Uani 1 1 d . . . . .
C14 C 1.2107(5) 0.5715(12) 0.3448(6) 0.093(3) Uani 1 1 d . . . . .
H14 H 1.224187 0.649673 0.366415 0.111 Uiso 1 1 calc R U . . .
C15 C 1.2566(5) 0.4974(15) 0.3208(6) 0.107(4) Uani 1 1 d . . . . .
H15 H 1.300731 0.524623 0.325291 0.128 Uiso 1 1 calc R U . . .
C16 C 1.2367(4) 0.3825(13) 0.2899(6) 0.090(3) Uani 1 1 d . . . . .
H16 H 1.268172 0.331407 0.273722 0.108 Uiso 1 1 calc R U . . .
C17 C 1.1709(4) 0.3387(11) 0.2817(5) 0.074(3) Uani 1 1 d . . . . .
H17 H 1.158967 0.259977 0.260049 0.089 Uiso 1 1 calc R U . . .
C18 C 1.1222(4) 0.4146(9) 0.3066(4) 0.058(2) Uani 1 1 d . . . . .
N1B N 1.077(4) 0.364(6) 0.465(3) 0.13(2) Uani 0.5 1 d . . P B 1
C2B C 1.1229(17) 0.298(3) 0.4651(17) 0.074(9) Uani 0.5 1 d D . P B 1
C3B C 1.185(2) 0.225(6) 0.474(3) 0.14(3) Uani 0.5 1 d D . P B 1
H3B1 H 1.217642 0.264254 0.509493 0.217 Uiso 0.5 1 calc R U P B 1
H3B2 H 1.200580 0.223058 0.430571 0.217 Uiso 0.5 1 calc R U P B 1
H3B3 H 1.176549 0.138073 0.487737 0.217 Uiso 0.5 1 calc R U P B 1
O6 O 0.9084(6) 0.1735(12) 0.1191(8) 0.077(3) Uani 0.5 1 d . . P C 2
N7 N 0.8887(11) 0.253(2) 0.0641(14) 0.069(7) Uani 0.5 1 d . . P C 2
O8 O 0.8326(17) 0.227(3) 0.0343(18) 0.109(10) Uani 0.5 1 d . . P C 2
O9 O 0.9268(19) 0.339(4) 0.049(2) 0.072(8) Uani 0.5 1 d . . P C 2

loop_
_atom_site_aniso_label
_atom_site_aniso_U_11
_atom_site_aniso_U_22
_atom_site_aniso_U_33
_atom_site_aniso_U_23
_atom_site_aniso_U_13
_atom_site_aniso_U_12
Cu1 0.0400(5) 0.0458(5) 0.0653(6) 0.0022(4) 0.0157(4) -0.0043(4)
Ho1 0.0386(7) 0.0345(3) 0.0456(10) -0.0009(3) 0.0167(5) -0.0009(3)
N1 0.044(3) 0.044(3) 0.069(4) -0.013(3) 0.003(3) 0.001(3)
N2 0.062(4) 0.054(4) 0.076(5) 0.004(3) 0.011(4) -0.015(3)
N4 0.054(4) 0.096(6) 0.061(5) -0.015(4) 0.025(4) 0.010(4)
O1 0.043(3) 0.045(3) 0.052(3) 0.002(2) 0.025(2) -0.002(2)
O2 0.033(2) 0.092(4) 0.048(3) -0.008(3) 0.014(2) -0.013(3)
O3A 0.091(9) 0.064(8) 0.055(8) -0.014(6) 0.039(7) -0.026(7)
O3B 0.044(6) 0.054(7) 0.108(11) -0.007(7) 0.016(6) 0.005(6)
O4 0.056(4) 0.121(6) 0.112(6) -0.050(5) 0.017(4) -0.019(4)
O5 0.120(5) 0.067(4) 0.108(5) -0.022(4) 0.083(5) -0.028(4)
C1 0.035(3) 0.049(4) 0.051(5) 0.002(3) 0.011(3) -0.010(3)
C2 0.053(4) 0.067(5) 0.051(5) 0.009(4) 0.018(4) 0.002(4)
C3 0.076(6) 0.075(6) 0.065(6) 0.014(5) 0.024(5) -0.009(5)
C4 0.076(6) 0.116(9) 0.063(6) 0.006(6) 0.035(5) -0.027(6)
C5 0.059(5) 0.120(9) 0.053(6) -0.028(6) 0.027(4) -0.020(5)
C6 0.042(4) 0.069(5) 0.046(5) -0.015(4) 0.014(3) -0.014(4)
C7 0.042(4) 0.067(5) 0.069(6) -0.025(4) 0.012(4) 0.000(4)
C8 0.046(5) 0.086(7) 0.155(10) -0.030(7) 0.037(5) 0.004(5)
C9 0.075(6) 0.061(6) 0.105(8) -0.009(5) 0.002(5) 0.011(5)
C10 0.098(8) 0.052(6) 0.121(9) 0.011(6) 0.014(7) 0.010(5)
C11 0.076(6) 0.044(5) 0.109(8) -0.008(5) 0.009(6) -0.018(4)
C12 0.063(5) 0.077(6) 0.067(6) 0.011(5) 0.004(4) -0.027(5)
C13 0.049(5) 0.093(7) 0.061(6) 0.017(5) 0.007(4) -0.024(5)
C14 0.056(6) 0.121(9) 0.098(8) 0.014(7) 0.007(5) -0.041(6)
C15 0.043(6) 0.155(12) 0.118(10) 0.037(9) 0.007(6) -0.033(7)
C16 0.039(5) 0.132(10) 0.100(8) 0.045(7) 0.019(5) 0.006(6)
C17 0.043(4) 0.113(8) 0.069(6) 0.018(5) 0.018(4) -0.001(5)
C18 0.041(4) 0.090(6) 0.045(5) 0.018(4) 0.008(3) -0.008(4)
N1B 0.13(3) 0.10(3) 0.13(5) 0.04(3) -0.02(3) -0.01(2)
C2B 0.08(3) 0.08(2) 0.051(18) 0.004(14) -0.022(14) -0.011(17)
C3B 0.11(4) 0.16(4) 0.15(5) -0.06(3) -0.02(3) 0.04(3)
O6 0.066(7) 0.071(8) 0.092(10) 0.002(8) 0.015(7) 0.006(6)
N7 0.058(13) 0.076(15) 0.072(18) -0.014(12) 0.005(11) 0.029(12)
O8 0.080(14) 0.116(19) 0.097(17) -0.045(13) -0.071(13) 0.008(13)
O9 0.052(13) 0.087(16) 0.074(13) 0.025(11) 0.006(10) -0.004(10)

loop_
_atom_type_symbol
_atom_type_description
_atom_type_scat_dispersion_real
_atom_type_scat_dispersion_imag
_atom_type_scat_source
C C 0.0033 0.0016 'International Tables Vol C Tables 4.2.6.8 and 6.1.1.4'
H H 0.0000 0.0000 'International Tables Vol C Tables 4.2.6.8 and 6.1.1.4'
N N 0.0061 0.0033 'International Tables Vol C Tables 4.2.6.8 and 6.1.1.4'
O O 0.0106 0.0060 'International Tables Vol C Tables 4.2.6.8 and 6.1.1.4'
Cu Cu 0.3201 1.2651 'International Tables Vol C Tables 4.2.6.8 and 6.1.1.4'
Ho Ho -0.2175 4.6783 'International Tables Vol C Tables 4.2.6.8 and 6.1.1.4'

loop_
_geom_angle_atom_site_label_1
_geom_angle_atom_site_label_2
_geom_angle_atom_site_label_3
_geom_angle
_geom_angle_site_symmetry_1
_geom_angle_site_symmetry_3
N2 Cu1 O1 172.8(3) . .
N2 Cu1 O2 92.1(3) . .
O1 Cu1 O2 84.7(2) . .
N2 Cu1 N1 95.9(3) . .
O1 Cu1 N1 89.2(2) . .
O2 Cu1 N1 159.8(2) . .
N2 Cu1 Ho1 134.9(2) . .
O1 Cu1 Ho1 42.79(13) . .
O2 Cu1 Ho1 43.01(16) . .
N1 Cu1 Ho1 125.13(17) . .
N2 Cu1 Ho1 136.4(2) . 2_755
O1 Cu1 Ho1 43.27(13) . 2_755
O2 Cu1 Ho1 47.62(15) . 2_755
N1 Cu1 Ho1 117.49(17) . 2_755
Ho1 Cu1 Ho1 10.97(2) . 2_755
Ho1 Ho1 O3A 134.7(5) 2_755 2_755
Ho1 Ho1 O2 116.63(15) 2_755 .
O3A Ho1 O2 108.4(5) 2_755 .
Ho1 Ho1 O1 102.8(3) 2_755 .
O3A Ho1 O1 93.1(3) 2_755 .
O2 Ho1 O1 74.42(17) . .
Ho1 Ho1 O5 104.8(3) 2_755 2_755
O3A Ho1 O5 56.4(3) 2_755 2_755
O2 Ho1 O5 105.7(2) . 2_755
O1 Ho1 O5 148.5(2) . 2_755
Ho1 Ho1 O1 61.1(2) 2_755 2_755
O3A Ho1 O1 128.7(3) 2_755 2_755
O2 Ho1 O1 77.41(17) . 2_755
O1 Ho1 O1 135.4(2) . 2_755
O5 Ho1 O1 72.74(19) 2_755 2_755
Ho1 Ho1 O3B 111.9(3) 2_755 2_755
O3A Ho1 O3B 23.2(5) 2_755 2_755
O2 Ho1 O3B 130.3(3) . 2_755
O1 Ho1 O3B 105.3(4) . 2_755
O5 Ho1 O3B 49.8(3) 2_755 2_755
O1 Ho1 O3B 119.4(4) 2_755 2_755
Ho1 Ho1 O3A 34.0(4) 2_755 .
O3A Ho1 O3A 101.1(8) 2_755 .
O2 Ho1 O3A 148.4(4) . .
O1 Ho1 O3A 115.7(3) . .
O5 Ho1 O3A 81.2(4) 2_755 .
O1 Ho1 O3A 75.4(3) 2_755 .
Ho1 Ho1 O6 175.1(3) 2_755 2_755
O3A Ho1 O6 41.5(5) 2_755 2_755
O2 Ho1 O6 67.6(3) . 2_755
O1 Ho1 O6 75.5(3) . 2_755
O5 Ho1 O6 75.7(4) 2_755 2_755
O1 Ho1 O6 123.3(3) 2_755 2_755
O3B Ho1 O6 64.6(4) 2_755 2_755
O3A Ho1 O6 142.6(5) . 2_755
Ho1 Ho1 O2 49.43(13) 2_755 2_755
O3A Ho1 O2 167.5(3) 2_755 2_755
O2 Ho1 O2 70.4(3) . 2_755
O1 Ho1 O2 74.49(16) . 2_755
O5 Ho1 O2 136.1(2) 2_755 2_755
O1 Ho1 O2 63.68(15) 2_755 2_755
O3A Ho1 O2 83.2(4) . 2_755
Ho1 Ho1 O5 60.3(2) 2_755 .
O3A Ho1 O5 86.0(5) 2_755 .
O2 Ho1 O5 143.92(19) . .
O1 Ho1 O5 71.87(18) . .
O5 Ho1 O5 109.7(3) 2_755 .
O1 Ho1 O5 119.6(2) 2_755 .
O3B Ho1 O5 72.0(3) 2_755 .
O3A Ho1 O5 47.6(3) . .
O6 Ho1 O5 114.8(3) 2_755 .
O2 Ho1 O5 88.4(2) 2_755 .
Ho1 Ho1 N4 119.3(2) 2_755 2_755
O3A Ho1 N4 30.3(3) 2_755 2_755
O2 Ho1 N4 112.4(2) . 2_755
O1 Ho1 N4 123.4(2) . 2_755
O5 Ho1 N4 26.41(19) 2_755 2_755
O1 Ho1 N4 99.15(18) 2_755 2_755
O3A Ho1 N4 87.7(4) . 2_755
O2 Ho1 N4 162.13(19) 2_755 2_755
O5 Ho1 N4 96.8(2) . 2_755
C7 N1 C9 116.1(7) . .
C7 N1 Cu1 123.9(5) . .
C9 N1 Cu1 119.9(6) . .
C12 N2 C11 117.4(7) . .
C12 N2 Cu1 124.5(7) . .
C11 N2 Cu1 118.1(5) . .
O5 N4 O3B 115.2(10) . .
O5 N4 O4 123.7(7) . .
O3B N4 O4 114.5(9) . .
O5 N4 O3A 104.2(8) . .
O4 N4 O3A 129.5(8) . .
O5 N4 Ho1 60.0(4) . 2_755
O4 N4 Ho1 172.0(7) . 2_755
O3A N4 Ho1 45.0(5) . 2_755
C1 O1 Cu1 117.8(4) . .
C1 O1 Ho1 137.3(4) . .
Cu1 O1 Ho1 100.31(18) . .
C1 O1 Ho1 138.3(4) . 2_755
Cu1 O1 Ho1 103.77(18) . 2_755
Ho1 O1 Ho1 16.10(5) . 2_755
C18 O2 Cu1 124.4(5) . .
C18 O2 Ho1 132.8(5) . .
Cu1 O2 Ho1 98.58(19) . .
C18 O2 Ho1 137.6(5) . 2_755
Cu1 O2 Ho1 97.51(17) . 2_755
Ho1 O2 Ho1 13.94(4) . 2_755
N4 O3A Ho1 104.7(7) . 2_755
N4 O3A Ho1 100.7(7) . .
Ho1 O3A Ho1 11.30(12) 2_755 .
N4 O3B Ho1 87.2(8) . 2_755
N4 O3B Ho1 92.2(8) . .
Ho1 O3B Ho1 13.21(7) 2_755 .
N4 O5 Ho1 93.6(5) . 2_755
N4 O5 Ho1 102.5(5) . .
Ho1 O5 Ho1 14.87(6) 2_755 .
O1 C1 C2 119.2(6) . .
O1 C1 C6 121.4(6) . .
C2 C1 C6 119.3(7) . .
C3 C2 C1 120.6(8) . .
C4 C3 C2 120.2(9) . .
C3 C4 C5 120.2(8) . .
C4 C5 C6 121.5(9) . .
C5 C6 C1 118.1(8) . .
C5 C6 C7 119.4(8) . .
C1 C6 C7 122.5(7) . .
N1 C7 C6 121.5(7) . .
N1 C7 C8 121.1(8) . .
C6 C7 C8 117.3(8) . .
N1 C9 C10 114.9(8) . .
C11 C10 C9 114.7(9) . .
N2 C11 C10 107.1(8) . .
N2 C12 C13 128.2(9) . .
C18 C13 C14 119.8(10) . .
C18 C13 C12 122.7(7) . .
C14 C13 C12 117.5(9) . .
C15 C14 C13 121.8(11) . .
C14 C15 C16 118.8(9) . .
C15 C16 C17 122.3(11) . .
C16 C17 C18 119.8(10) . .
O2 C18 C13 122.8(8) . .
O2 C18 C17 119.7(8) . .
C13 C18 C17 117.4(7) . .
N1B C2B C3B 172(6) . .
O8 N7 O9 128(4) . .
O8 N7 O6 111(2) . .
O9 N7 O6 121(3) . .

loop_
_geom_bond_atom_site_label_1
_geom_bond_atom_site_label_2
_geom_bond_distance
_geom_bond_site_symmetry_2
Cu1 N2 1.919(6) .
Cu1 O1 1.929(5) .
Cu1 O2 1.986(5) .
Cu1 N1 1.997(6) .
Cu1 Ho1 3.1603(17) .
Cu1 Ho1 3.4434(16) 2_755
Ho1 Ho1 0.6912(13) 2_755
Ho1 O3A 1.971(11) 2_755
Ho1 O2 2.180(6) .
Ho1 O1 2.182(5) .
Ho1 O5 2.340(6) 2_755
Ho1 O1 2.430(5) 2_755
Ho1 O3B 2.474(13) 2_755
Ho1 O3A 2.506(12) .
Ho1 O6 2.517(14) 2_755
Ho1 O2 2.565(5) 2_755
Ho1 O5 2.604(6) .
Ho1 N4 2.697(9) 2_755
N1 C7 1.302(10) .
N1 C9 1.467(11) .
N2 C12 1.277(10) .
N2 C11 1.495(11) .
N4 O5 1.202(9) .
N4 O3B 1.203(12) .
N4 O4 1.212(9) .
N4 O3A 1.408(13) .
O1 C1 1.331(8) .
O2 C18 1.337(8) .
C1 C2 1.396(11) .
C1 C6 1.414(10) .
C2 C3 1.389(11) .
C3 C4 1.369(13) .
C4 C5 1.375(15) .
C5 C6 1.404(12) .
C6 C7 1.470(12) .
C7 C8 1.511(10) .
C9 C10 1.499(14) .
C10 C11 1.496(13) .
C12 C13 1.436(13) .
C13 C18 1.402(13) .
C13 C14 1.415(11) .
C14 C15 1.359(16) .
C15 C16 1.361(18) .
C16 C17 1.394(12) .
C17 C18 1.421(12) .
N1B C2B 1.16(8) .
C2B C3B 1.45(2) .
O6 N7 1.35(3) .
N7 O8 1.21(3) .
N7 O9 1.26(5) .
